data_7115819
loop_
_publ_author_name
'Awal Noor'
'Sadaf Qayyum'
'Tobias Bauer'
'Stefan Schwarz'
'Birgit Weber'
'Rhett Kempe'

_publ_section_title
;
 CO2 and SO2 activation by a Cr-Cr quintuple bond
;
_journal_name_full Chem.Commun.
_journal_page_first 13127
_journal_paper_doi 10.1039/C4cc05071A
_journal_volume 50
_journal_year 2014
_chemical_formula_sum 'C50 H58 Cr2 N4 O4 S2'
_chemical_formula_weight 947.12
_chemical_name_systematic
;
 ?
;
_space_group_IT_number 14
_symmetry_cell_setting monoclinic
_symmetry_space_group_name_Hall '-P 2yn'
_symmetry_space_group_name_H-M 'P 1 21/n 1'
_atom_sites_solution_hydrogens geom
_atom_sites_solution_primary direct
_atom_sites_solution_secondary difmap
_audit_creation_method SHELXL-97
_cell_angle_alpha 90.00
_cell_angle_beta 93.411(2)
_cell_angle_gamma 90.00
_cell_formula_units_Z 4
_cell_length_a 10.8290(3)
_cell_length_b 19.6230(5)
_cell_length_c 23.1990(6)
_cell_measurement_reflns_used 49685
_cell_measurement_temperature 133(2)
_cell_volume 4921.0(2)
_computing_cell_refinement X-AREA-STOE
_computing_data_collection X-AREA-STOE
_computing_data_reduction X-AREA-STOE
_computing_structure_refinement 'SHELXL-97 (Sheldrick, 2008)'
_computing_structure_solution SIR-97
_diffrn_ambient_temperature 133(2)
_diffrn_measured_fraction_theta_full 0.992
_diffrn_measured_fraction_theta_max 0.992
_diffrn_measurement_device_type STOE-IPDSII
_diffrn_measurement_method Omega-Scan
_diffrn_radiation_monochromator graphite
_diffrn_radiation_source 'fine-focus sealed tube'
_diffrn_radiation_type MoK\a
_diffrn_radiation_wavelength 0.71069
_diffrn_reflns_av_R_equivalents 0.0406
_diffrn_reflns_av_sigmaI/netI 0.0241
_diffrn_reflns_limit_h_max 12
_diffrn_reflns_limit_h_min -12
_diffrn_reflns_limit_k_max 22
_diffrn_reflns_limit_k_min -22
_diffrn_reflns_limit_l_max 27
_diffrn_reflns_limit_l_min -27
_diffrn_reflns_number 59633
_diffrn_reflns_theta_full 24.68
_diffrn_reflns_theta_max 24.68
_diffrn_reflns_theta_min 1.36
_exptl_absorpt_coefficient_mu 0.573
_exptl_absorpt_correction_type none
_exptl_crystal_colour orange
_exptl_crystal_density_diffrn 1.278
_exptl_crystal_density_method 'not measured'
_exptl_crystal_description block
_exptl_crystal_F_000 1992
_exptl_crystal_size_max 0.36
_exptl_crystal_size_mid 0.20
_exptl_crystal_size_min 0.17
_platon_squeeze_details
;
;
_refine_diff_density_max 0.364
_refine_diff_density_min -0.316
_refine_diff_density_rms 0.052
_refine_ls_extinction_method none
_refine_ls_goodness_of_fit_ref 1.034
_refine_ls_hydrogen_treatment constr
_refine_ls_matrix_type full
_refine_ls_number_parameters 571
_refine_ls_number_reflns 8299
_refine_ls_number_restraints 0
_refine_ls_restrained_S_all 1.034
_refine_ls_R_factor_all 0.0427
_refine_ls_R_factor_gt 0.0324
_refine_ls_shift/su_max 0.000
_refine_ls_shift/su_mean 0.000
_refine_ls_structure_factor_coef Fsqd
_refine_ls_weighting_details 'calc w=1/[\s^2^(Fo^2^)+(0.0602P)^2^+0.0000P] where P=(Fo^2^+2Fc^2^)/3'
_refine_ls_weighting_scheme calc
_refine_ls_wR_factor_gt 0.0861
_refine_ls_wR_factor_ref 0.0892
_reflns_number_gt 6839
_reflns_number_total 8299
_reflns_threshold_expression >2\s(I)
_cod_data_source_file c4cc05071a2.cif
_cod_data_source_block t369mpsq
_cod_original_sg_symbol_H-M P2(1)/n
_cod_database_code 7115819
_cell_measurement_2theta_min 2.08
_cell_measurement_2theta_max 50.07

loop_
_symmetry_equiv_pos_as_xyz
'x, y, z'
'-x+1/2, y+1/2, -z+1/2'
'-x, -y, -z'
'x-1/2, -y-1/2, z-1/2'

loop_
_atom_site_label
_atom_site_type_symbol
_atom_site_fract_x
_atom_site_fract_y
_atom_site_fract_z
_atom_site_U_iso_or_equiv
_atom_site_adp_type
_atom_site_occupancy
_atom_site_symmetry_multiplicity
_atom_site_calc_flag
_atom_site_refinement_flags
C1 C 0.71773(17) 0.29754(10) 0.81621(9) 0.0274(4) Uani 1 1 d .
C2 C 0.75789(19) 0.36462(10) 0.83192(9) 0.0328(5) Uani 1 1 d .
H2 H 0.7512 0.4003 0.8042 0.039 Uiso 1 1 calc R
C3 C 0.8053(2) 0.37763(11) 0.88594(10) 0.0374(5) Uani 1 1 d .
H3 H 0.8283 0.4228 0.8966 0.045 Uiso 1 1 calc R
C4 C 0.8209(2) 0.32481(11) 0.92625(10) 0.0348(5) Uani 1 1 d .
H4 H 0.8564 0.3333 0.9640 0.042 Uiso 1 1 calc R
C5 C 0.78352(18) 0.26052(10) 0.90998(9) 0.0292(4) Uani 1 1 d .
C6 C 0.81892(18) 0.20017(10) 0.94730(9) 0.0280(4) Uani 1 1 d .
C7 C 0.74412(19) 0.17479(11) 0.98942(9) 0.0316(5) Uani 1 1 d .
C8 C 0.7826(2) 0.11684(11) 1.02005(10) 0.0366(5) Uani 1 1 d .
H8 H 0.7313 0.0983 1.0480 0.044 Uiso 1 1 calc R
C9 C 0.8941(2) 0.08569(11) 1.01062(10) 0.0371(5) Uani 1 1 d .
H9 H 0.9178 0.0455 1.0312 0.045 Uiso 1 1 calc R
C10 C 0.9707(2) 0.11314(11) 0.97129(10) 0.0358(5) Uani 1 1 d .
H10 H 1.0487 0.0927 0.9660 0.043 Uiso 1 1 calc R
C11 C 0.93479(19) 0.17034(10) 0.93945(9) 0.0311(5) Uani 1 1 d .
C12 C 1.0225(2) 0.20047(12) 0.89828(10) 0.0385(5) Uani 1 1 d .
H12A H 1.0594 0.2421 0.9150 0.058 Uiso 1 1 calc R
H12B H 0.9771 0.2114 0.8616 0.058 Uiso 1 1 calc R
H12C H 1.0880 0.1675 0.8914 0.058 Uiso 1 1 calc R
C13 C 0.6277(2) 0.21075(12) 1.00460(10) 0.0403(5) Uani 1 1 d .
H13A H 0.5635 0.1770 1.0114 0.060 Uiso 1 1 calc R
H13B H 0.5995 0.2407 0.9727 0.060 Uiso 1 1 calc R
H13C H 0.6445 0.2379 1.0396 0.060 Uiso 1 1 calc R
C14 C 0.67524(18) 0.33382(10) 0.71979(9) 0.0277(4) Uani 1 1 d .
C15 C 0.57650(18) 0.38059(10) 0.71342(9) 0.0288(4) Uani 1 1 d .
C16 C 0.57495(19) 0.42768(10) 0.66852(9) 0.0325(5) Uani 1 1 d .
H16 H 0.5071 0.4582 0.6632 0.039 Uiso 1 1 calc R
C17 C 0.66987(19) 0.43104(11) 0.63154(9) 0.0332(5) Uani 1 1 d .
H17 H 0.6666 0.4626 0.6004 0.040 Uiso 1 1 calc R
C18 C 0.76968(19) 0.38786(10) 0.64044(9) 0.0324(5) Uani 1 1 d .
H18 H 0.8366 0.3914 0.6159 0.039 Uiso 1 1 calc R
C19 C 0.77543(18) 0.33927(10) 0.68417(9) 0.0295(4) Uani 1 1 d .
C20 C 0.89188(19) 0.29664(12) 0.69326(10) 0.0363(5) Uani 1 1 d .
H20 H 0.8803 0.2654 0.7266 0.044 Uiso 1 1 calc R
C21 C 0.9129(3) 0.25262(17) 0.64060(12) 0.0645(8) Uani 1 1 d .
H21A H 0.8401 0.2239 0.6319 0.097 Uiso 1 1 calc R
H21B H 0.9856 0.2236 0.6486 0.097 Uiso 1 1 calc R
H21C H 0.9266 0.2820 0.6074 0.097 Uiso 1 1 calc R
C22 C 1.0041(2) 0.34224(16) 0.70921(17) 0.0735(10) Uani 1 1 d .
H22A H 1.0221 0.3707 0.6760 0.110 Uiso 1 1 calc R
H22B H 1.0761 0.3136 0.7199 0.110 Uiso 1 1 calc R
H22C H 0.9858 0.3715 0.7419 0.110 Uiso 1 1 calc R
C23 C 0.39687(18) 0.18087(9) 0.78519(9) 0.0261(4) Uani 1 1 d .
C24 C 0.26555(18) 0.18391(10) 0.78311(9) 0.0312(5) Uani 1 1 d .
H24 H 0.2243 0.1895 0.8178 0.037 Uiso 1 1 calc R
C25 C 0.19859(19) 0.17891(11) 0.73196(10) 0.0337(5) Uani 1 1 d .
H25 H 0.1109 0.1817 0.7307 0.040 Uiso 1 1 calc R
C26 C 0.25963(19) 0.16963(11) 0.68136(10) 0.0342(5) Uani 1 1 d .
H26 H 0.2138 0.1650 0.6454 0.041 Uiso 1 1 calc R
C27 C 0.38637(19) 0.16725(10) 0.68394(9) 0.0285(4) Uani 1 1 d .
C28 C 0.45184(18) 0.14660(10) 0.63161(9) 0.0294(4) Uani 1 1 d .
C29 C 0.50183(19) 0.19455(11) 0.59504(9) 0.0325(5) Uani 1 1 d .
C30 C 0.5606(2) 0.17150(12) 0.54709(10) 0.0394(5) Uani 1 1 d .
H30 H 0.5970 0.2035 0.5224 0.047 Uiso 1 1 calc R
C31 C 0.5667(2) 0.10312(13) 0.53485(10) 0.0448(6) Uani 1 1 d .
H31 H 0.6084 0.0881 0.5023 0.054 Uiso 1 1 calc R
C32 C 0.5126(2) 0.05628(12) 0.56968(10) 0.0421(5) Uani 1 1 d .
H32 H 0.5151 0.0093 0.5601 0.051 Uiso 1 1 calc R
C33 C 0.45479(19) 0.07667(11) 0.61845(9) 0.0343(5) Uani 1 1 d .
C34 C 0.3972(2) 0.02380(12) 0.65571(11) 0.0445(6) Uani 1 1 d .
H34A H 0.3090 0.0195 0.6443 0.067 Uiso 1 1 calc R
H34B H 0.4071 0.0377 0.6963 0.067 Uiso 1 1 calc R
H34C H 0.4382 -0.0202 0.6508 0.067 Uiso 1 1 calc R
C35 C 0.4884(2) 0.26981(11) 0.60464(10) 0.0405(5) Uani 1 1 d .
H35A H 0.4029 0.2835 0.5946 0.061 Uiso 1 1 calc R
H35B H 0.5443 0.2945 0.5803 0.061 Uiso 1 1 calc R
H35C H 0.5094 0.2805 0.6453 0.061 Uiso 1 1 calc R
C36 C 0.40375(17) 0.17941(10) 0.88748(9) 0.0264(4) Uani 1 1 d .
C37 C 0.36946(17) 0.24074(10) 0.91347(9) 0.0287(4) Uani 1 1 d .
C38 C 0.31917(18) 0.23816(11) 0.96696(9) 0.0316(5) Uani 1 1 d .
H38 H 0.2989 0.2795 0.9855 0.038 Uiso 1 1 calc R
C39 C 0.29775(18) 0.17702(11) 0.99402(9) 0.0320(5) Uani 1 1 d .
H39 H 0.2648 0.1764 1.0311 0.038 Uiso 1 1 calc R
C40 C 0.32476(19) 0.11685(11) 0.96664(9) 0.0315(5) Uani 1 1 d .
H40 H 0.3077 0.0748 0.9848 0.038 Uiso 1 1 calc R
C41 C 0.37628(18) 0.11639(10) 0.91317(9) 0.0281(4) Uani 1 1 d .
C42 C 0.39097(19) 0.04914(10) 0.88255(9) 0.0317(5) Uani 1 1 d .
H42 H 0.4321 0.0585 0.8459 0.038 Uiso 1 1 calc R
C43 C 0.2637(2) 0.01826(11) 0.86630(11) 0.0408(5) Uani 1 1 d .
H43A H 0.2200 0.0099 0.9014 0.061 Uiso 1 1 calc R
H43B H 0.2741 -0.0249 0.8458 0.061 Uiso 1 1 calc R
H43C H 0.2156 0.0500 0.8413 0.061 Uiso 1 1 calc R
C44 C 0.4724(2) -0.00059(11) 0.91786(10) 0.0403(5) Uani 1 1 d .
H44A H 0.5551 0.0190 0.9250 0.060 Uiso 1 1 calc R
H44B H 0.4786 -0.0434 0.8965 0.060 Uiso 1 1 calc R
H44C H 0.4360 -0.0094 0.9548 0.060 Uiso 1 1 calc R
C45 C 0.38074(19) 0.30913(10) 0.88408(10) 0.0327(5) Uani 1 1 d .
H45 H 0.4100 0.3010 0.8446 0.039 Uiso 1 1 calc R
C46 C 0.4746(2) 0.35525(12) 0.91650(11) 0.0431(6) Uani 1 1 d .
H46A H 0.4505 0.3617 0.9562 0.065 Uiso 1 1 calc R
H46B H 0.4768 0.3995 0.8971 0.065 Uiso 1 1 calc R
H46C H 0.5567 0.3342 0.9171 0.065 Uiso 1 1 calc R
C47 C 0.2541(2) 0.34469(12) 0.87738(12) 0.0448(6) Uani 1 1 d .
H47A H 0.1946 0.3147 0.8565 0.067 Uiso 1 1 calc R
H47B H 0.2620 0.3872 0.8557 0.067 Uiso 1 1 calc R
H47C H 0.2250 0.3549 0.9157 0.067 Uiso 1 1 calc R
C48 C 0.47330(19) 0.38275(10) 0.75465(10) 0.0331(5) Uani 1 1 d .
H48 H 0.4972 0.3523 0.7880 0.040 Uiso 1 1 calc R
C49 C 0.4572(2) 0.45501(12) 0.77837(11) 0.0422(5) Uani 1 1 d .
H49A H 0.5363 0.4712 0.7960 0.063 Uiso 1 1 calc R
H49B H 0.3953 0.4544 0.8075 0.063 Uiso 1 1 calc R
H49C H 0.4296 0.4856 0.7468 0.063 Uiso 1 1 calc R
C50 C 0.3508(2) 0.35672(12) 0.72678(11) 0.0402(5) Uani 1 1 d .
H50A H 0.3306 0.3820 0.6910 0.060 Uiso 1 1 calc R
H50B H 0.2850 0.3634 0.7535 0.060 Uiso 1 1 calc R
H50C H 0.3582 0.3081 0.7180 0.060 Uiso 1 1 calc R
N1 N 0.72496(14) 0.24719(8) 0.85743(7) 0.0259(3) Uani 1 1 d .
N2 N 0.67540(14) 0.28003(8) 0.76267(7) 0.0269(4) Uani 1 1 d .
N3 N 0.45607(15) 0.17705(8) 0.73457(7) 0.0260(3) Uani 1 1 d .
N4 N 0.46819(14) 0.17940(8) 0.83473(7) 0.0253(3) Uani 1 1 d .
O1 O 0.82528(13) 0.11358(7) 0.84062(6) 0.0325(3) Uani 1 1 d .
O2 O 0.83235(13) 0.15298(7) 0.74094(7) 0.0339(3) Uani 1 1 d .
O3 O 0.64362(13) 0.08103(7) 0.71076(6) 0.0330(3) Uani 1 1 d .
O4 O 0.62318(13) 0.05311(7) 0.81236(6) 0.0315(3) Uani 1 1 d .
S1 S 0.86801(5) 0.09510(3) 0.78210(2) 0.03245(13) Uani 1 1 d .
S2 S 0.68483(5) 0.03168(2) 0.75831(2) 0.03159(13) Uani 1 1 d .
Cr1 Cr 0.65119(3) 0.153167(15) 0.836911(14) 0.02574(9) Uani 1 1 d .
Cr2 Cr 0.64734(3) 0.179986(16) 0.738456(14) 0.02663(9) Uani 1 1 d .

loop_
_atom_site_aniso_label
_atom_site_aniso_U_11
_atom_site_aniso_U_22
_atom_site_aniso_U_33
_atom_site_aniso_U_23
_atom_site_aniso_U_13
_atom_site_aniso_U_12
C1 0.0241(10) 0.0290(10) 0.0291(11) 0.0018(8) 0.0023(8) 0.0002(8)
C2 0.0360(11) 0.0276(10) 0.0342(12) 0.0037(9) -0.0020(9) -0.0051(9)
C3 0.0427(12) 0.0287(11) 0.0401(13) -0.0008(9) -0.0032(10) -0.0077(9)
C4 0.0369(12) 0.0347(11) 0.0321(12) -0.0015(9) -0.0045(9) -0.0048(9)
C5 0.0262(10) 0.0337(11) 0.0279(11) 0.0018(9) 0.0016(8) -0.0003(8)
C6 0.0279(10) 0.0298(10) 0.0259(11) 0.0003(8) -0.0017(8) -0.0039(8)
C7 0.0298(11) 0.0356(11) 0.0295(11) -0.0012(9) 0.0011(9) -0.0029(9)
C8 0.0345(11) 0.0411(12) 0.0342(12) 0.0065(10) 0.0025(9) -0.0082(9)
C9 0.0401(12) 0.0324(11) 0.0384(13) 0.0069(10) -0.0013(10) -0.0014(9)
C10 0.0315(11) 0.0393(12) 0.0363(13) 0.0003(10) -0.0002(9) 0.0031(9)
C11 0.0273(10) 0.0356(11) 0.0301(12) 0.0001(9) 0.0002(9) -0.0027(8)
C12 0.0290(11) 0.0507(13) 0.0358(13) 0.0062(10) 0.0026(9) -0.0017(10)
C13 0.0318(11) 0.0519(14) 0.0377(13) 0.0029(11) 0.0060(10) 0.0030(10)
C14 0.0284(10) 0.0266(10) 0.0277(11) 0.0006(8) -0.0007(8) -0.0051(8)
C15 0.0293(10) 0.0264(10) 0.0304(11) 0.0011(8) -0.0003(9) -0.0028(8)
C16 0.0323(11) 0.0292(10) 0.0355(12) 0.0021(9) -0.0024(9) 0.0003(8)
C17 0.0377(11) 0.0317(11) 0.0297(11) 0.0049(9) -0.0022(9) -0.0047(9)
C18 0.0315(11) 0.0353(11) 0.0303(12) 0.0017(9) 0.0014(9) -0.0067(9)
C19 0.0288(10) 0.0308(11) 0.0288(11) 0.0027(8) 0.0000(8) -0.0042(8)
C20 0.0291(11) 0.0430(12) 0.0370(13) 0.0111(10) 0.0029(9) 0.0003(9)
C21 0.0670(17) 0.087(2) 0.0406(15) 0.0112(14) 0.0118(13) 0.0436(16)
C22 0.0353(14) 0.0673(19) 0.115(3) 0.0426(18) -0.0191(16) -0.0133(13)
C23 0.0289(10) 0.0218(9) 0.0278(11) 0.0017(8) 0.0030(8) 0.0002(8)
C24 0.0268(10) 0.0363(11) 0.0308(12) 0.0046(9) 0.0041(9) 0.0008(8)
C25 0.0262(10) 0.0388(11) 0.0361(13) 0.0039(9) 0.0006(9) 0.0009(9)
C26 0.0307(11) 0.0409(12) 0.0304(12) 0.0022(9) -0.0042(9) -0.0016(9)
C27 0.0315(11) 0.0258(10) 0.0283(11) 0.0013(8) 0.0023(9) -0.0010(8)
C28 0.0280(10) 0.0346(11) 0.0249(11) -0.0012(9) -0.0028(8) -0.0018(8)
C29 0.0296(10) 0.0403(12) 0.0269(11) 0.0024(9) -0.0031(9) -0.0036(9)
C30 0.0354(12) 0.0553(14) 0.0276(12) 0.0041(10) 0.0033(9) -0.0038(10)
C31 0.0414(13) 0.0624(16) 0.0308(13) -0.0061(11) 0.0030(10) 0.0080(11)
C32 0.0476(13) 0.0422(13) 0.0354(13) -0.0090(10) -0.0067(11) 0.0088(10)
C33 0.0352(11) 0.0353(11) 0.0318(12) -0.0006(9) -0.0038(9) -0.0008(9)
C34 0.0487(14) 0.0353(12) 0.0492(15) 0.0011(10) -0.0002(11) -0.0048(10)
C35 0.0472(13) 0.0371(12) 0.0368(13) 0.0052(10) -0.0005(10) -0.0061(10)
C36 0.0227(9) 0.0316(10) 0.0251(11) 0.0005(8) 0.0019(8) -0.0001(8)
C37 0.0241(10) 0.0317(11) 0.0302(11) -0.0016(9) 0.0012(8) -0.0016(8)
C38 0.0273(10) 0.0355(11) 0.0321(12) -0.0056(9) 0.0030(9) 0.0020(8)
C39 0.0284(10) 0.0419(12) 0.0260(11) 0.0015(9) 0.0042(8) 0.0012(9)
C40 0.0295(10) 0.0359(11) 0.0294(11) 0.0051(9) 0.0035(9) -0.0019(8)
C41 0.0256(10) 0.0311(11) 0.0274(11) 0.0002(8) -0.0003(8) -0.0003(8)
C42 0.0345(11) 0.0297(11) 0.0313(12) -0.0005(9) 0.0058(9) -0.0035(8)
C43 0.0461(13) 0.0351(12) 0.0409(13) -0.0007(10) -0.0005(11) -0.0089(10)
C44 0.0440(13) 0.0328(11) 0.0446(14) 0.0010(10) 0.0062(10) 0.0043(9)
C45 0.0342(11) 0.0279(11) 0.0368(12) -0.0006(9) 0.0098(9) 0.0011(8)
C46 0.0445(13) 0.0351(12) 0.0494(15) -0.0005(10) 0.0014(11) -0.0063(10)
C47 0.0394(13) 0.0390(12) 0.0566(16) 0.0117(11) 0.0085(11) 0.0060(10)
C48 0.0318(11) 0.0302(11) 0.0378(13) 0.0043(9) 0.0056(9) 0.0013(8)
C49 0.0437(13) 0.0383(12) 0.0458(14) -0.0005(10) 0.0129(11) -0.0011(10)
C50 0.0319(11) 0.0378(12) 0.0511(15) 0.0037(11) 0.0048(10) -0.0008(9)
N1 0.0242(8) 0.0283(8) 0.0254(9) 0.0018(7) 0.0019(7) -0.0005(7)
N2 0.0274(8) 0.0271(8) 0.0261(9) 0.0040(7) 0.0015(7) -0.0010(7)
N3 0.0279(8) 0.0257(8) 0.0244(9) 0.0014(7) 0.0021(7) -0.0012(7)
N4 0.0258(8) 0.0276(8) 0.0226(9) -0.0001(7) 0.0028(7) -0.0011(7)
O1 0.0294(7) 0.0334(8) 0.0344(8) -0.0039(6) -0.0006(6) 0.0034(6)
O2 0.0299(7) 0.0328(8) 0.0397(9) 0.0016(6) 0.0076(6) 0.0007(6)
O3 0.0364(8) 0.0307(7) 0.0315(8) -0.0027(6) 0.0000(6) 0.0020(6)
O4 0.0330(7) 0.0272(7) 0.0349(8) -0.0015(6) 0.0061(6) 0.0006(6)
S1 0.0277(3) 0.0313(3) 0.0385(3) -0.0026(2) 0.0037(2) 0.0031(2)
S2 0.0327(3) 0.0268(2) 0.0354(3) -0.0034(2) 0.0031(2) 0.0017(2)
Cr1 0.02441(17) 0.02431(17) 0.02855(19) -0.00031(13) 0.00206(13) 0.00010(12)
Cr2 0.02536(17) 0.02594(17) 0.02875(19) -0.00070(13) 0.00289(13) -0.00061(12)

loop_
_atom_type_symbol
_atom_type_description
_atom_type_scat_dispersion_real
_atom_type_scat_dispersion_imag
_atom_type_scat_source
C C 0.0033 0.0016 'International Tables Vol C Tables 4.2.6.8 and 6.1.1.4'
H H 0.0000 0.0000 'International Tables Vol C Tables 4.2.6.8 and 6.1.1.4'
N N 0.0061 0.0033 'International Tables Vol C Tables 4.2.6.8 and 6.1.1.4'
O O 0.0106 0.0060 'International Tables Vol C Tables 4.2.6.8 and 6.1.1.4'
S S 0.1246 0.1234 'International Tables Vol C Tables 4.2.6.8 and 6.1.1.4'
Cr Cr 0.3209 0.6236 'International Tables Vol C Tables 4.2.6.8 and 6.1.1.4'

loop_
_geom_angle_atom_site_label_1
_geom_angle_atom_site_label_2
_geom_angle_atom_site_label_3
_geom_angle
N2 C1 N1 117.50(17)
N2 C1 C2 123.68(18)
N1 C1 C2 118.80(18)
C3 C2 C1 120.33(19)
C2 C3 C4 120.3(2)
C5 C4 C3 118.4(2)
N1 C5 C4 122.39(19)
N1 C5 C6 116.89(17)
C4 C5 C6 120.36(19)
C7 C6 C11 120.07(19)
C7 C6 C5 123.02(18)
C11 C6 C5 116.89(18)
C8 C7 C6 118.67(19)
C8 C7 C13 119.57(19)
C6 C7 C13 121.67(19)
C9 C8 C7 121.2(2)
C10 C9 C8 119.8(2)
C9 C10 C11 120.5(2)
C10 C11 C6 119.46(19)
C10 C11 C12 119.21(19)
C6 C11 C12 121.31(19)
C19 C14 C15 119.70(18)
C19 C14 N2 119.26(17)
C15 C14 N2 121.04(17)
C16 C15 C14 119.07(19)
C16 C15 C48 118.53(18)
C14 C15 C48 122.38(18)
C17 C16 C15 121.40(19)
C16 C17 C18 119.0(2)
C17 C18 C19 122.1(2)
C18 C19 C14 118.56(19)
C18 C19 C20 118.68(18)
C14 C19 C20 122.70(18)
C19 C20 C21 111.33(19)
C19 C20 C22 110.6(2)
C21 C20 C22 111.7(2)
N4 C23 N3 117.11(17)
N4 C23 C24 123.50(18)
N3 C23 C24 119.36(18)
C25 C24 C23 120.55(19)
C24 C25 C26 119.39(19)
C27 C26 C25 119.4(2)
C26 C27 N3 122.09(19)
C26 C27 C28 119.65(19)
N3 C27 C28 117.98(17)
C29 C28 C33 120.70(19)
C29 C28 C27 121.94(18)
C33 C28 C27 117.25(18)
C30 C29 C28 118.6(2)
C30 C29 C35 119.4(2)
C28 C29 C35 121.86(19)
C31 C30 C29 120.9(2)
C30 C31 C32 120.2(2)
C31 C32 C33 121.0(2)
C32 C33 C28 118.5(2)
C32 C33 C34 119.5(2)
C28 C33 C34 122.1(2)
C37 C36 C41 120.06(18)
C37 C36 N4 121.11(17)
C41 C36 N4 118.82(17)
C38 C37 C36 118.73(19)
C38 C37 C45 118.84(18)
C36 C37 C45 122.37(18)
C39 C38 C37 121.66(19)
C38 C39 C40 119.22(19)
C39 C40 C41 121.57(19)
C40 C41 C36 118.48(18)
C40 C41 C42 118.96(18)
C36 C41 C42 122.37(18)
C41 C42 C44 112.38(18)
C41 C42 C43 110.04(17)
C44 C42 C43 111.28(18)
C37 C45 C46 111.91(18)
C37 C45 C47 110.64(17)
C46 C45 C47 110.14(18)
C15 C48 C50 112.21(18)
C15 C48 C49 110.88(17)
C50 C48 C49 110.23(18)
C5 N1 C1 119.20(17)
C5 N1 Cr1 122.15(13)
C1 N1 Cr1 118.63(13)
C1 N2 C14 115.75(16)
C1 N2 Cr2 122.21(13)
C14 N2 Cr2 120.84(13)
C27 N3 C23 118.62(17)
C27 N3 Cr2 122.68(13)
C23 N3 Cr2 118.58(13)
C23 N4 C36 116.21(16)
C23 N4 Cr1 122.16(13)
C36 N4 Cr1 119.70(12)
S1 O1 Cr1 112.80(8)
S1 O2 Cr2 114.73(8)
S2 O3 Cr2 112.26(8)
S2 O4 Cr1 115.36(8)
O1 S1 O2 107.85(8)
O1 S1 S2 92.21(6)
O2 S1 S2 93.90(6)
O4 S2 O3 107.46(8)
O4 S2 S1 93.74(6)
O3 S2 S1 92.29(6)
O1 Cr1 N4 172.07(6)
O1 Cr1 N1 89.23(6)
N4 Cr1 N1 98.19(6)
O1 Cr1 O4 76.65(6)
N4 Cr1 O4 96.11(6)
N1 Cr1 O4 165.40(6)
O1 Cr1 Cr2 95.14(4)
N4 Cr1 Cr2 87.61(5)
N1 Cr1 Cr2 90.47(5)
O4 Cr1 Cr2 87.18(4)
O3 Cr2 N2 172.16(6)
O3 Cr2 N3 87.64(6)
N2 Cr2 N3 99.76(6)
O3 Cr2 O2 76.50(6)
N2 Cr2 O2 96.29(6)
N3 Cr2 O2 163.55(6)
O3 Cr2 Cr1 95.27(4)
N2 Cr2 Cr1 87.39(5)
N3 Cr2 Cr1 89.77(5)
O2 Cr2 Cr1 87.38(4)

loop_
_geom_bond_atom_site_label_1
_geom_bond_atom_site_label_2
_geom_bond_distance
C1 N2 1.343(3)
C1 N1 1.374(3)
C1 C2 1.427(3)
C2 C3 1.350(3)
C3 C4 1.399(3)
C4 C5 1.371(3)
C5 N1 1.366(3)
C5 C6 1.503(3)
C6 C7 1.398(3)
C6 C11 1.406(3)
C7 C8 1.392(3)
C7 C13 1.504(3)
C8 C9 1.382(3)
C9 C10 1.379(3)
C10 C11 1.387(3)
C11 C12 1.507(3)
C14 C19 1.406(3)
C14 C15 1.410(3)
C14 N2 1.450(3)
C15 C16 1.392(3)
C15 C48 1.514(3)
C16 C17 1.379(3)
C17 C18 1.379(3)
C18 C19 1.391(3)
C19 C20 1.517(3)
C20 C21 1.524(4)
C20 C22 1.537(3)
C23 N4 1.346(3)
C23 N3 1.373(3)
C23 C24 1.421(3)
C24 C25 1.357(3)
C25 C26 1.393(3)
C26 C27 1.371(3)
C27 N3 1.371(3)
C27 C28 1.498(3)
C28 C29 1.397(3)
C28 C33 1.407(3)
C29 C30 1.390(3)
C29 C35 1.502(3)
C30 C31 1.374(3)
C31 C32 1.377(3)
C32 C33 1.385(3)
C33 C34 1.509(3)
C36 C37 1.406(3)
C36 C41 1.412(3)
C36 N4 1.444(2)
C37 C38 1.385(3)
C37 C45 1.513(3)
C38 C39 1.380(3)
C39 C40 1.380(3)
C40 C41 1.390(3)
C41 C42 1.512(3)
C42 C44 1.522(3)
C42 C43 1.532(3)
C45 C46 1.525(3)
C45 C47 1.538(3)
C48 C50 1.529(3)
C48 C49 1.535(3)
N1 Cr1 2.0551(16)
N2 Cr2 2.0594(16)
N3 Cr2 2.0687(16)
N4 Cr1 2.0452(16)
O1 S1 1.5045(15)
O1 Cr1 2.0360(14)
O2 S1 1.5189(15)
O2 Cr2 2.0698(14)
O3 S2 1.5150(15)
O3 Cr2 2.0451(14)
O4 S2 1.5149(15)
O4 Cr1 2.0617(14)
S1 S2 2.3786(7)
Cr1 Cr2 2.3419(5)

loop_
_platon_squeeze_void_nr
_platon_squeeze_void_average_x
_platon_squeeze_void_average_y
_platon_squeeze_void_average_z
_platon_squeeze_void_volume
_platon_squeeze_void_count_electrons
_platon_squeeze_void_content
1 0.000 0.000 0.500 250 49 ' '
2 0.500 0.500 0.000 250 49 ' '
